data_4109864
loop_
_publ_author_name
'Andrew B. Jackson'
'Cynthia K. Schauer'
'Peter S. White'
'Joseph L. Templeton'

_publ_section_title
;
 Tungsten(II) Monocarbonyl Bis(acetylacetonate): A Fourteen-Electron
 Docking Site for \h2Four-Electron Donor Ligands
;
_journal_name_full 'Journal of the American Chemical Society'
_journal_page_first 10628
_journal_page_last 10629
_journal_paper_doi 10.1021/ja0728270
_journal_volume 129
_journal_year 2007
_chemical_formula_moiety 'C24 H25 N O5 W'
_chemical_formula_sum 'C24 H25 N O5 W'
_chemical_formula_weight 591.30
_chemical_name_systematic
;

 ?

;
_space_group_IT_number 14
_symmetry_cell_setting monoclinic
_symmetry_space_group_name_Hall '-P 2ybc'
_symmetry_space_group_name_H-M 'P 1 21/c 1'
_atom_sites_solution_hydrogens geom
_atom_sites_solution_primary direct
_atom_sites_solution_secondary difmap
_audit_creation_method SHELXL-97
_cell_angle_alpha 90.00
_cell_angle_beta 97.651(1)
_cell_angle_gamma 90.00
_cell_formula_units_Z 8
_cell_length_a 8.9096(2)
_cell_length_b 39.8596(9)
_cell_length_c 13.1378(3)
_cell_measurement_reflns_used 5660
_cell_measurement_temperature 100(2)
_cell_measurement_theta_max 24.43
_cell_measurement_theta_min 2.52
_cell_volume 4624.13(18)
_computing_cell_refinement 'Bruker APEX2'
_computing_data_collection 'Bruker APEX2'
_computing_data_reduction 'Bruker SAINT'
_computing_molecular_graphics 'Bruker SHELXTL'
_computing_publication_material 'Bruker SHELXTL'
_computing_structure_refinement 'SHELXL-97 (Sheldrick, 1997)'
_computing_structure_solution 'SHELXS-97 (Sheldrick, 1990)'
_diffrn_ambient_temperature 100(2)
_diffrn_measured_fraction_theta_full 1.000
_diffrn_measured_fraction_theta_max 1.000
_diffrn_measurement_device_type 'Bruker-AXS SMART APEX-II CCD area detector'
_diffrn_measurement_method 'phi and omega scans'
_diffrn_radiation_monochromator graphite
_diffrn_radiation_source 'fine-focus sealed tube'
_diffrn_radiation_type MoK\a
_diffrn_radiation_wavelength 0.71073
_diffrn_reflns_av_R_equivalents 0.0680
_diffrn_reflns_av_sigmaI/netI 0.0742
_diffrn_reflns_limit_h_max 10
_diffrn_reflns_limit_h_min -10
_diffrn_reflns_limit_k_max 47
_diffrn_reflns_limit_k_min -47
_diffrn_reflns_limit_l_max 15
_diffrn_reflns_limit_l_min -15
_diffrn_reflns_number 36837
_diffrn_reflns_theta_full 25.00
_diffrn_reflns_theta_max 25.00
_diffrn_reflns_theta_min 1.02
_exptl_absorpt_coefficient_mu 5.030
_exptl_absorpt_correction_T_max 0.7871
_exptl_absorpt_correction_T_min 0.5191
_exptl_absorpt_correction_type multi-scan
_exptl_absorpt_process_details SADABS
_exptl_crystal_colour red
_exptl_crystal_density_diffrn 1.699
_exptl_crystal_description block
_exptl_crystal_F_000 2320
_exptl_crystal_size_max 0.15
_exptl_crystal_size_mid 0.10
_exptl_crystal_size_min 0.05
_refine_diff_density_max 1.341
_refine_diff_density_min -1.158
_refine_diff_density_rms 0.160
_refine_ls_extinction_method none
_refine_ls_goodness_of_fit_ref 1.024
_refine_ls_hydrogen_treatment constr
_refine_ls_matrix_type full
_refine_ls_number_parameters 567
_refine_ls_number_reflns 8144
_refine_ls_number_restraints 3
_refine_ls_restrained_S_all 1.024
_refine_ls_R_factor_all 0.0733
_refine_ls_R_factor_gt 0.0425
_refine_ls_shift/su_max 0.001
_refine_ls_shift/su_mean 0.000
_refine_ls_structure_factor_coef Fsqd
_refine_ls_weighting_details 'calc w=1/[\s^2^(Fo^2^)+(0.0281P)^2^+5.6798P] where P=(Fo^2^+2Fc^2^)/3'
_refine_ls_weighting_scheme calc
_refine_ls_wR_factor_gt 0.0714
_refine_ls_wR_factor_ref 0.0798
_reflns_number_gt 5901
_reflns_number_total 8144
_reflns_threshold_expression >2sigma(I)
_cod_data_source_file ja0728270si20070419_040555.cif
_cod_data_source_block c07227
_cod_database_code 4109864

loop_
_symmetry_equiv_pos_as_xyz
'x, y, z'
'-x, y+1/2, -z+1/2'
'-x, -y, -z'
'x, -y-1/2, z-1/2'

loop_
_atom_site_label
_atom_site_type_symbol
_atom_site_fract_x
_atom_site_fract_y
_atom_site_fract_z
_atom_site_U_iso_or_equiv
_atom_site_adp_type
_atom_site_occupancy
_atom_site_symmetry_multiplicity
_atom_site_calc_flag
_atom_site_refinement_flags
W1 W 0.84331(3) 0.183942(8) 0.72098(2) 0.02260(9) Uani 1 1 d U
C1 C 0.6809(8) 0.16641(17) 0.7886(5) 0.0208(15) Uani 1 1 d U
O2 O 0.5822(5) 0.15642(12) 0.8301(4) 0.0344(12) Uani 1 1 d U
N3 N 0.8485(6) 0.23169(15) 0.7474(4) 0.0232(14) Uani 1 1 d .
C4 C 0.7758(7) 0.22211(17) 0.8312(5) 0.0231(17) Uani 1 1 d .
H4 H 0.8427 0.2226 0.8987 0.028 Uiso 1 1 calc R
C5 C 0.9137(8) 0.26276(18) 0.7315(5) 0.0243(17) Uani 1 1 d .
C6 C 0.9598(8) 0.2697(2) 0.6366(6) 0.035(2) Uani 1 1 d .
H6 H 0.9512 0.2532 0.5839 0.042 Uiso 1 1 calc R
C7 C 1.0182(9) 0.3011(2) 0.6206(7) 0.045(2) Uani 1 1 d .
H7 H 1.0484 0.3061 0.5556 0.054 Uiso 1 1 calc R
C8 C 1.0340(9) 0.3254(2) 0.6969(7) 0.048(2) Uani 1 1 d .
H8 H 1.0766 0.3467 0.6849 0.058 Uiso 1 1 calc R
C9 C 0.9867(8) 0.3182(2) 0.7908(6) 0.040(2) Uani 1 1 d .
H9 H 0.9970 0.3346 0.8437 0.048 Uiso 1 1 calc R
C10 C 0.9249(8) 0.28743(19) 0.8080(6) 0.0311(19) Uani 1 1 d .
H10 H 0.8899 0.2829 0.8718 0.037 Uiso 1 1 calc R
C11 C 0.6183(7) 0.23342(17) 0.8365(5) 0.0211(16) Uani 1 1 d .
C12 C 0.5629(9) 0.23385(19) 0.9298(6) 0.036(2) Uani 1 1 d .
H12 H 0.6276 0.2277 0.9903 0.043 Uiso 1 1 calc R
C13 C 0.4155(9) 0.2430(2) 0.9369(6) 0.040(2) Uani 1 1 d .
H13 H 0.3782 0.2427 1.0013 0.048 Uiso 1 1 calc R
C14 C 0.3245(9) 0.2526(2) 0.8507(7) 0.046(2) Uani 1 1 d .
H14 H 0.2228 0.2589 0.8553 0.056 Uiso 1 1 calc R
C15 C 0.3770(9) 0.2535(2) 0.7556(7) 0.044(2) Uani 1 1 d .
H15 H 0.3128 0.2608 0.6962 0.053 Uiso 1 1 calc R
C16 C 0.5221(8) 0.24368(18) 0.7490(6) 0.032(2) Uani 1 1 d .
H16 H 0.5584 0.2438 0.6842 0.038 Uiso 1 1 calc R
O17 O 1.0184(5) 0.19039(11) 0.6271(3) 0.0239(12) Uani 1 1 d .
C18 C 1.1518(9) 0.18026(19) 0.6471(6) 0.0316(19) Uani 1 1 d .
C19 C 1.2187(7) 0.16724(19) 0.7430(5) 0.0242(18) Uani 1 1 d .
H19 H 1.3193 0.1590 0.7466 0.029 Uiso 1 1 calc R
C20 C 1.1515(8) 0.16542(18) 0.8314(6) 0.0277(18) Uani 1 1 d .
O21 O 1.0127(5) 0.17302(11) 0.8401(3) 0.0239(11) Uani 1 1 d .
C22 C 1.2465(8) 0.1820(2) 0.5615(6) 0.040(2) Uani 1 1 d .
H22A H 1.2283 0.1621 0.5181 0.060 Uiso 1 1 calc R
H22B H 1.3538 0.1831 0.5900 0.060 Uiso 1 1 calc R
H22C H 1.2195 0.2022 0.5202 0.060 Uiso 1 1 calc R
C23 C 1.2430(7) 0.1545(2) 0.9298(5) 0.033(2) Uani 1 1 d .
H23A H 1.2623 0.1739 0.9757 0.050 Uiso 1 1 calc R
H23B H 1.3396 0.1452 0.9153 0.050 Uiso 1 1 calc R
H23C H 1.1870 0.1374 0.9629 0.050 Uiso 1 1 calc R
O24 O 0.8830(5) 0.13473(11) 0.6864(3) 0.0243(11) Uani 1 1 d .
C25 C 0.8566(7) 0.11951(18) 0.6003(6) 0.0250(17) Uani 1 1 d .
C26 C 0.7754(8) 0.13265(18) 0.5129(5) 0.0262(18) Uani 1 1 d .
H26 H 0.7691 0.1197 0.4519 0.031 Uiso 1 1 calc R
C27 C 0.7021(8) 0.16338(19) 0.5072(5) 0.0282(18) Uani 1 1 d .
O28 O 0.7098(5) 0.18427(11) 0.5828(3) 0.0232(11) Uani 1 1 d .
C29 C 0.9248(8) 0.08488(18) 0.5986(6) 0.035(2) Uani 1 1 d .
H29A H 1.0351 0.0867 0.6021 0.052 Uiso 1 1 calc R
H29B H 0.8838 0.0734 0.5349 0.052 Uiso 1 1 calc R
H29C H 0.8999 0.0720 0.6576 0.052 Uiso 1 1 calc R
C30 C 0.6012(8) 0.17380(18) 0.4126(5) 0.0286(18) Uani 1 1 d .
H30A H 0.4953 0.1723 0.4247 0.043 Uiso 1 1 calc R
H30B H 0.6179 0.1590 0.3556 0.043 Uiso 1 1 calc R
H30C H 0.6243 0.1970 0.3953 0.043 Uiso 1 1 calc R
W2 W 0.74733(3) 0.067061(8) 0.23425(2) 0.02157(9) Uani 1 1 d .
C31 C 0.9339(9) 0.08433(18) 0.3083(6) 0.0259(18) Uani 1 1 d .
O32 O 1.0444(5) 0.09489(13) 0.3573(4) 0.0334(13) Uani 1 1 d .
N33 N 0.7577(6) 0.01863(15) 0.2461(4) 0.0223(14) Uani 1 1 d .
C34 C 0.8702(8) 0.02581(17) 0.3296(5) 0.0229(17) Uani 1 1 d .
H34 H 0.8362 0.0227 0.3985 0.027 Uiso 1 1 calc R
C35 C 0.6881(7) -0.01237(17) 0.2228(5) 0.0174(16) Uani 1 1 d .
C36 C 0.5866(7) -0.01590(18) 0.1350(5) 0.0235(17) Uani 1 1 d .
H36 H 0.5641 0.0026 0.0900 0.028 Uiso 1 1 calc R
C37 C 0.5168(8) -0.04677(19) 0.1127(5) 0.0272(18) Uani 1 1 d .
H37 H 0.4455 -0.0491 0.0526 0.033 Uiso 1 1 calc R
C38 C 0.5496(8) -0.07376(19) 0.1762(5) 0.0301(19) Uani 1 1 d .
H38 H 0.5016 -0.0947 0.1599 0.036 Uiso 1 1 calc R
C39 C 0.6525(8) -0.07047(19) 0.2639(5) 0.0306(18) Uani 1 1 d .
H39 H 0.6747 -0.0891 0.3083 0.037 Uiso 1 1 calc R
C40 C 0.7233(8) -0.04001(18) 0.2874(5) 0.0250(17) Uani 1 1 d .
H40 H 0.7955 -0.0379 0.3471 0.030 Uiso 1 1 calc R
C41 C 1.0269(8) 0.01532(17) 0.3248(5) 0.0233(17) Uani 1 1 d .
C42 C 1.0751(8) 0.00382(19) 0.2341(6) 0.0310(19) Uani 1 1 d .
H42 H 1.0074 0.0041 0.1718 0.037 Uiso 1 1 calc R
C43 C 1.2191(9) -0.0079(2) 0.2348(6) 0.036(2) Uani 1 1 d .
H43 H 1.2511 -0.0152 0.1724 0.044 Uiso 1 1 calc R
C44 C 1.3200(9) -0.00923(19) 0.3251(6) 0.037(2) Uani 1 1 d .
H44 H 1.4193 -0.0178 0.3242 0.045 Uiso 1 1 calc R
C45 C 1.2765(8) 0.00167(19) 0.4144(6) 0.0308(19) Uani 1 1 d .
H45 H 1.3447 0.0008 0.4764 0.037 Uiso 1 1 calc R
C46 C 1.1288(8) 0.01432(18) 0.4143(5) 0.0261(18) Uani 1 1 d .
H46 H 1.0985 0.0223 0.4765 0.031 Uiso 1 1 calc R
O47 O 0.5313(5) 0.06137(12) 0.1437(3) 0.0256(12) Uani 1 1 d .
C48 C 0.4026(8) 0.06833(18) 0.1714(5) 0.0248(17) Uani 1 1 d .
C49 C 0.3790(8) 0.07656(18) 0.2706(5) 0.0285(18) Uani 1 1 d .
H49 H 0.2785 0.0826 0.2799 0.034 Uiso 1 1 calc R
C50 C 0.4848(8) 0.07702(17) 0.3570(5) 0.0251(17) Uani 1 1 d .
O51 O 0.6299(5) 0.07228(12) 0.3591(3) 0.0251(12) Uani 1 1 d .
C52 C 0.2715(8) 0.0663(2) 0.0878(5) 0.037(2) Uani 1 1 d .
H52A H 0.2841 0.0830 0.0347 0.056 Uiso 1 1 calc R
H52B H 0.1774 0.0709 0.1164 0.056 Uiso 1 1 calc R
H52C H 0.2668 0.0438 0.0575 0.056 Uiso 1 1 calc R
C53 C 0.4382(8) 0.0826(2) 0.4622(5) 0.034(2) Uani 1 1 d .
H53A H 0.4698 0.0633 0.5062 0.051 Uiso 1 1 calc R
H53B H 0.3280 0.0850 0.4560 0.051 Uiso 1 1 calc R
H53C H 0.4868 0.1029 0.4925 0.051 Uiso 1 1 calc R
O54 O 0.6875(5) 0.11655(12) 0.2105(4) 0.0290(12) Uani 1 1 d .
C55 C 0.6830(9) 0.1342(2) 0.1297(6) 0.041(2) Uani 1 1 d .
C56 C 0.7474(11) 0.1253(2) 0.0439(6) 0.051(3) Uani 1 1 d .
H56 H 0.7460 0.1415 -0.0093 0.061 Uiso 1 1 calc R
C57 C 0.8142(9) 0.0944(2) 0.0289(6) 0.036(2) Uani 1 1 d .
O58 O 0.8244(5) 0.07076(13) 0.0956(3) 0.0304(12) Uani 1 1 d .
C59 C 0.6022(11) 0.1672(2) 0.1344(7) 0.059(3) Uani 1 1 d .
H59A H 0.5121 0.1641 0.1688 0.089 Uiso 1 1 calc R
H59B H 0.5718 0.1756 0.0646 0.089 Uiso 1 1 calc R
H59C H 0.6701 0.1834 0.1729 0.089 Uiso 1 1 calc R
C60 C 0.8807(9) 0.0871(2) -0.0679(5) 0.044(2) Uani 1 1 d .
H60A H 0.9817 0.0773 -0.0506 0.067 Uiso 1 1 calc R
H60B H 0.8884 0.1080 -0.1063 0.067 Uiso 1 1 calc R
H60C H 0.8153 0.0713 -0.1102 0.067 Uiso 1 1 calc R

loop_
_atom_site_aniso_label
_atom_site_aniso_U_11
_atom_site_aniso_U_22
_atom_site_aniso_U_33
_atom_site_aniso_U_23
_atom_site_aniso_U_13
_atom_site_aniso_U_12
W1 0.02224(16) 0.01460(17) 0.02939(17) -0.00107(14) -0.00232(12) 0.00094(15)
C1 0.024(4) 0.006(4) 0.032(4) 0.005(3) 0.001(3) 0.010(3)
O2 0.023(3) 0.028(3) 0.051(3) 0.007(3) 0.001(2) -0.003(2)
N3 0.024(3) 0.019(4) 0.026(3) -0.001(3) 0.001(3) 0.000(3)
C4 0.024(4) 0.023(4) 0.019(4) 0.001(3) -0.009(3) 0.004(4)
C5 0.024(4) 0.012(4) 0.034(4) 0.001(4) -0.008(3) -0.005(4)
C6 0.033(5) 0.036(5) 0.032(4) 0.005(4) -0.009(4) -0.010(4)
C7 0.052(6) 0.034(6) 0.048(5) 0.016(5) 0.005(4) -0.015(5)
C8 0.044(5) 0.020(5) 0.075(7) 0.011(5) -0.011(5) -0.018(4)
C9 0.038(5) 0.025(5) 0.052(5) -0.008(5) -0.013(4) -0.004(5)
C10 0.025(4) 0.022(5) 0.042(5) 0.008(4) -0.008(3) -0.001(4)
C11 0.019(4) 0.007(4) 0.036(4) -0.002(3) -0.002(3) -0.001(3)
C12 0.043(5) 0.028(5) 0.036(5) -0.004(4) 0.007(4) -0.002(4)
C13 0.030(5) 0.042(6) 0.050(5) -0.015(5) 0.014(4) -0.003(4)
C14 0.025(5) 0.036(6) 0.077(7) -0.028(5) 0.006(5) -0.002(4)
C15 0.032(5) 0.035(6) 0.058(6) -0.016(5) -0.021(4) 0.011(4)
C16 0.035(5) 0.017(5) 0.041(5) -0.007(4) -0.007(4) 0.000(4)
O17 0.021(3) 0.020(3) 0.030(3) -0.001(2) 0.001(2) 0.002(2)
C18 0.041(5) 0.020(5) 0.035(4) -0.009(4) 0.006(4) -0.007(4)
C19 0.012(4) 0.030(5) 0.031(4) -0.002(4) 0.003(3) 0.005(3)
C20 0.028(5) 0.013(4) 0.040(5) 0.001(4) -0.003(4) 0.000(4)
O21 0.022(3) 0.018(3) 0.030(3) -0.003(2) 0.000(2) -0.005(2)
C22 0.037(5) 0.041(6) 0.041(5) 0.001(4) 0.006(4) 0.000(5)
C23 0.014(4) 0.039(5) 0.046(5) 0.000(4) 0.001(3) 0.005(4)
O24 0.023(3) 0.014(3) 0.034(3) -0.003(2) -0.005(2) 0.002(2)
C25 0.015(4) 0.014(4) 0.045(5) -0.001(4) -0.003(3) -0.002(3)
C26 0.035(4) 0.014(4) 0.030(4) -0.009(4) 0.005(3) 0.000(4)
C27 0.023(4) 0.025(5) 0.035(4) -0.001(4) -0.002(3) 0.000(4)
O28 0.028(3) 0.014(3) 0.025(3) -0.003(2) -0.006(2) 0.001(2)
C29 0.038(5) 0.014(4) 0.050(5) 0.002(4) -0.004(4) -0.001(4)
C30 0.029(4) 0.023(5) 0.032(4) -0.004(4) -0.002(3) -0.001(4)
W2 0.02061(16) 0.01670(18) 0.02656(16) 0.00121(14) 0.00002(12) 0.00053(15)
C31 0.029(4) 0.008(4) 0.041(5) 0.003(4) 0.005(4) 0.002(4)
O32 0.021(3) 0.028(3) 0.051(3) -0.002(3) 0.003(2) -0.003(3)
N33 0.025(3) 0.019(4) 0.023(3) 0.001(3) 0.002(3) -0.001(3)
C34 0.030(4) 0.012(4) 0.027(4) 0.001(3) 0.004(3) 0.002(4)
C35 0.021(4) 0.007(4) 0.024(4) -0.005(3) 0.004(3) -0.002(3)
C36 0.025(4) 0.022(4) 0.025(4) -0.006(4) 0.007(3) -0.003(4)
C37 0.025(4) 0.026(5) 0.031(4) -0.003(4) 0.003(3) -0.004(4)
C38 0.035(5) 0.017(5) 0.038(4) -0.005(4) 0.002(4) -0.006(4)
C39 0.030(4) 0.018(5) 0.042(5) 0.004(4) 0.000(4) -0.001(4)
C40 0.027(4) 0.021(4) 0.025(4) 0.002(4) -0.006(3) 0.004(4)
C41 0.024(4) 0.009(4) 0.037(4) 0.007(3) 0.004(3) 0.000(3)
C42 0.023(4) 0.032(5) 0.039(5) -0.008(4) 0.007(4) -0.004(4)
C43 0.039(5) 0.035(5) 0.039(5) -0.003(4) 0.018(4) 0.000(4)
C44 0.024(4) 0.026(5) 0.062(6) 0.008(5) 0.010(4) 0.011(4)
C45 0.021(4) 0.031(5) 0.040(5) 0.012(4) 0.003(3) -0.001(4)
C46 0.024(4) 0.020(4) 0.035(4) 0.000(4) 0.007(3) -0.002(4)
O47 0.019(3) 0.031(3) 0.026(3) -0.004(2) -0.003(2) -0.004(3)
C48 0.023(4) 0.016(4) 0.035(4) 0.007(4) -0.003(3) 0.001(4)
C49 0.022(4) 0.028(5) 0.034(4) 0.004(4) 0.000(3) 0.003(4)
C50 0.029(4) 0.014(4) 0.033(4) -0.005(3) 0.003(3) 0.002(4)
O51 0.015(3) 0.026(3) 0.033(3) -0.002(2) -0.003(2) -0.004(2)
C52 0.028(4) 0.042(5) 0.040(4) 0.009(4) -0.001(3) 0.002(4)
C53 0.034(5) 0.033(5) 0.033(4) -0.008(4) 0.002(3) -0.008(4)
O54 0.027(3) 0.020(3) 0.037(3) 0.011(3) -0.007(2) 0.004(2)
C55 0.052(6) 0.022(5) 0.040(5) 0.003(4) -0.026(4) -0.004(4)
C56 0.093(8) 0.022(5) 0.030(5) 0.015(4) -0.018(5) -0.013(5)
C57 0.039(5) 0.041(6) 0.027(4) 0.001(4) 0.000(4) -0.027(5)
O58 0.029(3) 0.029(3) 0.033(3) 0.007(3) 0.005(2) -0.005(3)
C59 0.093(8) 0.019(5) 0.053(6) -0.001(5) -0.038(5) -0.001(5)
C60 0.044(5) 0.062(7) 0.024(4) -0.001(4) -0.008(4) -0.027(5)

loop_
_atom_type_symbol
_atom_type_description
_atom_type_scat_dispersion_real
_atom_type_scat_dispersion_imag
_atom_type_scat_source
C C 0.0033 0.0016 'International Tables Vol C Tables 4.2.6.8 and 6.1.1.4'
H H 0.0000 0.0000 'International Tables Vol C Tables 4.2.6.8 and 6.1.1.4'
N N 0.0061 0.0033 'International Tables Vol C Tables 4.2.6.8 and 6.1.1.4'
O O 0.0106 0.0060 'International Tables Vol C Tables 4.2.6.8 and 6.1.1.4'
W W -0.8490 6.8722 'International Tables Vol C Tables 4.2.6.8 and 6.1.1.4'

loop_
_geom_angle_atom_site_label_1
_geom_angle_atom_site_label_2
_geom_angle_atom_site_label_3
_geom_angle
C1 W1 N3 106.0(3)
C1 W1 O28 91.6(2)
N3 W1 O28 98.7(2)
C1 W1 O24 85.3(2)
N3 W1 O24 168.1(2)
O28 W1 O24 84.61(18)
C1 W1 O21 95.3(2)
N3 W1 O21 94.2(2)
O28 W1 O21 163.12(18)
O24 W1 O21 80.62(17)
C1 W1 O17 164.5(2)
N3 W1 O17 89.0(2)
O28 W1 O17 82.45(17)
O24 W1 O17 79.98(17)
O21 W1 O17 86.95(17)
C1 W1 C4 70.4(3)
N3 W1 C4 38.4(2)
O28 W1 C4 113.4(2)
O24 W1 C4 149.5(2)
O21 W1 C4 83.4(2)
O17 W1 C4 125.0(2)
O2 C1 W1 178.7(6)
C5 N3 C4 127.2(6)
C5 N3 W1 147.9(5)
C4 N3 W1 82.6(4)
N3 C4 C11 119.5(6)
N3 C4 W1 59.0(3)
C11 C4 W1 125.0(5)
C6 C5 N3 119.3(7)
C6 C5 C10 120.1(7)
N3 C5 C10 120.4(6)
C7 C6 C5 118.6(8)
C6 C7 C8 121.8(8)
C9 C8 C7 118.8(8)
C10 C9 C8 120.6(8)
C9 C10 C5 120.0(7)
C12 C11 C16 118.2(7)
C12 C11 C4 119.8(6)
C16 C11 C4 122.0(6)
C13 C12 C11 121.3(7)
C14 C13 C12 119.1(8)
C13 C14 C15 121.4(8)
C16 C15 C14 119.0(8)
C15 C16 C11 120.9(7)
C18 O17 W1 126.1(5)
O17 C18 C19 125.5(6)
O17 C18 C22 116.3(7)
C19 C18 C22 118.3(7)
C20 C19 C18 126.2(7)
O21 C20 C19 126.2(7)
O21 C20 C23 114.1(6)
C19 C20 C23 119.7(7)
C20 O21 W1 126.3(4)
C25 O24 W1 129.2(4)
O24 C25 C26 124.9(7)
O24 C25 C29 114.9(6)
C26 C25 C29 120.2(7)
C25 C26 C27 124.9(7)
O28 C27 C26 123.6(6)
O28 C27 C30 115.2(6)
C26 C27 C30 121.2(7)
C27 O28 W1 130.3(4)
C31 W2 N33 106.6(3)
C31 W2 O58 93.1(2)
N33 W2 O58 97.2(2)
C31 W2 O54 85.6(2)
N33 W2 O54 167.5(2)
O58 W2 O54 84.63(19)
C31 W2 O51 93.3(2)
N33 W2 O51 93.4(2)
O58 W2 O51 165.46(19)
O54 W2 O51 82.86(19)
C31 W2 O47 165.2(2)
N33 W2 O47 88.2(2)
O58 W2 O47 84.01(17)
O54 W2 O47 79.72(18)
O51 W2 O47 86.50(16)
C31 W2 C34 70.1(3)
N33 W2 C34 38.4(2)
O58 W2 C34 110.6(2)
O54 W2 C34 151.5(2)
O51 W2 C34 83.8(2)
O47 W2 C34 124.4(2)
O32 C31 W2 177.0(6)
C35 N33 C34 126.7(6)
C35 N33 W2 148.0(5)
C34 N33 W2 83.2(4)
N33 C34 C41 119.3(6)
N33 C34 W2 58.4(3)
C41 C34 W2 125.2(5)
C36 C35 N33 119.8(6)
C36 C35 C40 119.8(7)
N33 C35 C40 120.4(6)
C35 C36 C37 119.5(7)
C38 C37 C36 120.9(7)
C37 C38 C39 119.9(7)
C38 C39 C40 120.1(7)
C39 C40 C35 119.8(6)
C46 C41 C42 118.2(6)
C46 C41 C34 119.4(6)
C42 C41 C34 122.2(6)
C43 C42 C41 120.2(7)
C42 C43 C44 121.3(7)
C45 C44 C43 119.9(7)
C44 C45 C46 119.2(7)
C41 C46 C45 121.2(7)
C48 O47 W2 126.5(4)
O47 C48 C49 124.9(6)
O47 C48 C52 115.0(6)
C49 C48 C52 120.0(6)
C50 C49 C48 127.3(7)
O51 C50 C49 125.8(6)
O51 C50 C53 113.2(6)
C49 C50 C53 121.0(6)
C50 O51 W2 127.0(4)
C55 O54 W2 129.6(5)
O54 C55 C56 124.7(8)
O54 C55 C59 114.4(8)
C56 C55 C59 120.9(8)
C55 C56 C57 125.2(8)
O58 C57 C56 123.1(7)
O58 C57 C60 115.9(8)
C56 C57 C60 121.0(8)
C57 O58 W2 131.5(5)

loop_
_geom_bond_atom_site_label_1
_geom_bond_atom_site_label_2
_geom_bond_distance
W1 C1 1.927(7)
W1 N3 1.934(6)
W1 O28 2.034(4)
W1 O24 2.055(5)
W1 O21 2.071(4)
W1 O17 2.129(4)
W1 C4 2.237(7)
C1 O2 1.165(7)
N3 C5 1.395(8)
N3 C4 1.403(8)
C4 C11 1.485(9)
C5 C6 1.391(9)
C5 C10 1.401(10)
C6 C7 1.380(10)
C7 C8 1.390(11)
C8 C9 1.387(11)
C9 C10 1.374(10)
C11 C12 1.381(9)
C11 C16 1.400(9)
C12 C13 1.378(10)
C13 C14 1.358(11)
C14 C15 1.391(11)
C15 C16 1.364(10)
O17 C18 1.250(8)
C18 C19 1.419(10)
C18 C22 1.495(10)
C19 C20 1.378(9)
C20 O21 1.293(8)
C20 C23 1.498(9)
O24 C25 1.277(8)
C25 C26 1.377(9)
C25 C29 1.510(9)
C26 C27 1.386(9)
C27 O28 1.290(8)
C27 C30 1.493(9)
W2 C31 1.937(8)
W2 N33 1.938(6)
W2 O58 2.035(5)
W2 O54 2.056(5)
W2 O51 2.070(4)
W2 O47 2.136(4)
W2 C34 2.260(7)
C31 O32 1.180(8)
N33 C35 1.398(8)
N33 C34 1.413(8)
C34 C41 1.466(9)
C35 C36 1.375(9)
C35 C40 1.400(9)
C36 C37 1.392(9)
C37 C38 1.369(9)
C38 C39 1.380(9)
C39 C40 1.384(10)
C41 C46 1.387(9)
C41 C42 1.396(9)
C42 C43 1.364(9)
C43 C44 1.391(10)
C44 C45 1.355(10)
C45 C46 1.409(9)
O47 C48 1.278(8)
C48 C49 1.387(9)
C48 C52 1.495(9)
C49 C50 1.376(9)
C50 O51 1.304(8)
C50 C53 1.511(9)
O54 C55 1.271(9)
C55 C56 1.378(11)
C55 C59 1.503(11)
C56 C57 1.392(11)
C57 O58 1.283(9)
C57 C60 1.501(10)

loop_
_geom_torsion_atom_site_label_1
_geom_torsion_atom_site_label_2
_geom_torsion_atom_site_label_3
_geom_torsion_atom_site_label_4
_geom_torsion
N3 W1 C1 O2 -1(28)
O28 W1 C1 O2 -100(28)
O24 W1 C1 O2 175(100)
O21 W1 C1 O2 95(28)
O17 W1 C1 O2 -167(27)
C4 W1 C1 O2 14(28)
C1 W1 N3 C5 -177.4(8)
O28 W1 N3 C5 -83.2(9)
O24 W1 N3 C5 22.0(16)
O21 W1 N3 C5 85.9(9)
O17 W1 N3 C5 -1.0(9)
C4 W1 N3 C5 159.7(11)
C1 W1 N3 C4 22.9(4)
O28 W1 N3 C4 117.1(4)
O24 W1 N3 C4 -137.7(9)
O21 W1 N3 C4 -73.8(4)
O17 W1 N3 C4 -160.7(4)
C5 N3 C4 C11 78.0(9)
W1 N3 C4 C11 -115.4(6)
C5 N3 C4 W1 -166.6(7)
C1 W1 C4 N3 -156.7(4)
O28 W1 C4 N3 -73.6(4)
O24 W1 C4 N3 164.1(4)
O21 W1 C4 N3 105.4(4)
O17 W1 C4 N3 23.8(4)
C1 W1 C4 C11 -50.4(6)
N3 W1 C4 C11 106.3(7)
O28 W1 C4 C11 32.6(6)
O24 W1 C4 C11 -89.7(6)
O21 W1 C4 C11 -148.4(6)
O17 W1 C4 C11 130.0(5)
C4 N3 C5 C6 -169.9(6)
W1 N3 C5 C6 35.7(12)
C4 N3 C5 C10 6.5(10)
W1 N3 C5 C10 -147.9(7)
N3 C5 C6 C7 177.3(7)
C10 C5 C6 C7 0.9(11)
C5 C6 C7 C8 1.0(12)
C6 C7 C8 C9 -1.4(13)
C7 C8 C9 C10 -0.1(12)
C8 C9 C10 C5 2.0(11)
C6 C5 C10 C9 -2.4(11)
N3 C5 C10 C9 -178.8(6)
N3 C4 C11 C12 -159.1(7)
W1 C4 C11 C12 130.0(6)
N3 C4 C11 C16 21.2(10)
W1 C4 C11 C16 -49.8(9)
C16 C11 C12 C13 2.1(11)
C4 C11 C12 C13 -177.7(7)
C11 C12 C13 C14 -1.6(12)
C12 C13 C14 C15 -0.3(13)
C13 C14 C15 C16 1.6(13)
C14 C15 C16 C11 -1.1(12)
C12 C11 C16 C15 -0.7(11)
C4 C11 C16 C15 179.0(7)
C1 W1 O17 C18 -81.9(10)
N3 W1 O17 C18 111.1(6)
O28 W1 O17 C18 -150.0(6)
O24 W1 O17 C18 -64.2(6)
O21 W1 O17 C18 16.8(6)
C4 W1 O17 C18 96.6(6)
W1 O17 C18 C19 -10.6(10)
W1 O17 C18 C22 169.0(5)
O17 C18 C19 C20 -4.1(13)
C22 C18 C19 C20 176.3(7)
C18 C19 C20 O21 5.3(13)
C18 C19 C20 C23 -173.2(7)
C19 C20 O21 W1 8.8(11)
C23 C20 O21 W1 -172.6(4)
C1 W1 O21 C20 148.9(6)
N3 W1 O21 C20 -104.6(6)
O28 W1 O21 C20 35.3(9)
O24 W1 O21 C20 64.6(5)
O17 W1 O21 C20 -15.8(5)
C4 W1 O21 C20 -141.5(6)
C1 W1 O24 C25 107.1(6)
N3 W1 O24 C25 -91.7(11)
O28 W1 O24 C25 15.0(5)
O21 W1 O24 C25 -156.8(6)
O17 W1 O24 C25 -68.2(5)
C4 W1 O24 C25 143.8(6)
W1 O24 C25 C26 -9.0(10)
W1 O24 C25 C29 169.8(4)
O24 C25 C26 C27 -4.4(12)
C29 C25 C26 C27 176.7(7)
C25 C26 C27 O28 4.5(12)
C25 C26 C27 C30 -172.5(7)
C26 C27 O28 W1 9.2(10)
C30 C27 O28 W1 -173.7(4)
C1 W1 O28 C27 -100.3(6)
N3 W1 O28 C27 153.3(6)
O24 W1 O28 C27 -15.2(6)
O21 W1 O28 C27 13.8(10)
O17 W1 O28 C27 65.4(6)
C4 W1 O28 C27 -169.6(6)
N33 W2 C31 O32 -89(11)
O58 W2 C31 O32 172(100)
O54 W2 C31 O32 88(11)
O51 W2 C31 O32 5(11)
O47 W2 C31 O32 94(11)
C34 W2 C31 O32 -77(11)
C31 W2 N33 C35 179.6(8)
O58 W2 N33 C35 -85.0(8)
O54 W2 N33 C35 12.9(15)
O51 W2 N33 C35 85.1(8)
O47 W2 N33 C35 -1.2(8)
C34 W2 N33 C35 160.7(10)
C31 W2 N33 C34 18.9(4)
O58 W2 N33 C34 114.3(4)
O54 W2 N33 C34 -147.8(8)
O51 W2 N33 C34 -75.6(4)
O47 W2 N33 C34 -161.9(4)
C35 N33 C34 C41 77.1(8)
W2 N33 C34 C41 -115.6(6)
C35 N33 C34 W2 -167.4(7)
C31 W2 C34 N33 -160.7(4)
O58 W2 C34 N33 -75.0(4)
O54 W2 C34 N33 166.1(4)
O51 W2 C34 N33 103.5(4)
O47 W2 C34 N33 22.1(4)
C31 W2 C34 C41 -55.1(6)
N33 W2 C34 C41 105.6(7)
O58 W2 C34 C41 30.6(6)
O54 W2 C34 C41 -88.3(7)
O51 W2 C34 C41 -150.9(6)
O47 W2 C34 C41 127.7(5)
C34 N33 C35 C36 -176.1(6)
W2 N33 C35 C36 28.0(11)
C34 N33 C35 C40 2.7(10)
W2 N33 C35 C40 -153.1(6)
N33 C35 C36 C37 -179.5(6)
C40 C35 C36 C37 1.6(10)
C35 C36 C37 C38 -0.9(10)
C36 C37 C38 C39 0.3(10)
C37 C38 C39 C40 -0.5(11)
C38 C39 C40 C35 1.2(11)
C36 C35 C40 C39 -1.8(10)
N33 C35 C40 C39 179.4(6)
N33 C34 C41 C46 -163.5(6)
W2 C34 C41 C46 126.3(6)
N33 C34 C41 C42 11.6(10)
W2 C34 C41 C42 -58.6(9)
C46 C41 C42 C43 -0.3(11)
C34 C41 C42 C43 -175.4(7)
C41 C42 C43 C44 1.2(12)
C42 C43 C44 C45 -1.0(12)
C43 C44 C45 C46 -0.1(11)
C42 C41 C46 C45 -0.8(11)
C34 C41 C46 C45 174.5(6)
C44 C45 C46 C41 1.0(11)
C31 W2 O47 C48 -75.2(11)
N33 W2 O47 C48 107.9(6)
O58 W2 O47 C48 -154.6(6)
O54 W2 O47 C48 -69.0(6)
O51 W2 O47 C48 14.3(5)
C34 W2 O47 C48 94.4(6)
W2 O47 C48 C49 -9.4(10)
W2 O47 C48 C52 172.0(5)
O47 C48 C49 C50 -3.8(13)
C52 C48 C49 C50 174.8(7)
C48 C49 C50 O51 5.8(13)
C48 C49 C50 C53 -172.7(7)
C49 C50 O51 W2 6.1(10)
C53 C50 O51 W2 -175.3(4)
C31 W2 O51 C50 152.6(6)
N33 W2 O51 C50 -100.6(6)
O58 W2 O51 C50 36.7(10)
O54 W2 O51 C50 67.5(5)
O47 W2 O51 C50 -12.6(5)
C34 W2 O51 C50 -137.8(6)
C31 W2 O54 C55 105.2(6)
N33 W2 O54 C55 -87.5(11)
O58 W2 O54 C55 11.7(6)
O51 W2 O54 C55 -160.9(6)
O47 W2 O54 C55 -73.2(6)
C34 W2 O54 C55 136.3(6)
W2 O54 C55 C56 -13.8(11)
W2 O54 C55 C59 167.4(5)
O54 C55 C56 C57 6.4(14)
C59 C55 C56 C57 -174.9(8)
C55 C56 C57 O58 -0.8(13)
C55 C56 C57 C60 179.7(7)
C56 C57 O58 W2 3.1(11)
C60 C57 O58 W2 -177.3(4)
C31 W2 O58 C57 -91.8(6)
N33 W2 O58 C57 161.1(6)
O54 W2 O58 C57 -6.5(6)
O51 W2 O58 C57 24.2(11)
O47 W2 O58 C57 73.7(6)
C34 W2 O58 C57 -161.7(6)
